data_2018414
loop_
_publ_author_name
'Perdih, Franc'

_publ_section_title
;
 (Pentane-2,4-dionato-\k^2^<i>O</i>,<i>O</i>')(pyridin-2-amine-\k<i>N</i>^1^)copper(II)
 and
 (pentane-2,4-dionato-\k^2^<i>O</i>,<i>O</i>')(pyrimidin-2-amine-\k<i>N</i>^1^)copper(II)
;
_journal_coeditor_code KU3061
_journal_issue 3
_journal_name_full 'Acta Crystallographica Section C'
_journal_page_first m64
_journal_page_last m68
_journal_paper_doi 10.1107/S0108270112004386
_journal_volume 68
_journal_year 2012
_chemical_formula_iupac '[Cu (C5 H7 O2)2 (C5 H6 N2)]'
_chemical_formula_moiety 'C15 H20 Cu N2 O4'
_chemical_formula_sum 'C15 H20 Cu N2 O4'
_chemical_formula_weight 355.87
_chemical_name_systematic (Pentane-2,4-dionato-\k^2^<i>O</i>,<i>O</i>')(pyridin-2-amine-\k<i>N</i>^1^)copper(II)
_space_group_IT_number 14
_symmetry_cell_setting monoclinic
_symmetry_space_group_name_Hall '-P 2yn'
_symmetry_space_group_name_H-M 'P 1 21/n 1'
_atom_sites_solution_hydrogens geom
_atom_sites_solution_primary direct
_atom_sites_solution_secondary difmap
_audit_creation_method 'WinGX routine CIF_UPDATE'
_cell_angle_alpha 90
_cell_angle_beta 93.9440(10)
_cell_angle_gamma 90
_cell_formula_units_Z 4
_cell_length_a 7.56860(10)
_cell_length_b 8.2944(2)
_cell_length_c 26.4250(7)
_cell_measurement_reflns_used 3433
_cell_measurement_temperature 293(2)
_cell_measurement_theta_max 27.48
_cell_measurement_theta_min 0.41
_cell_volume 1654.95(6)
_computing_cell_refinement 'DENZO-SMN (Otwinowski & Minor, 1997)'
_computing_data_collection '<i>COLLECT</i> (Nonius, 1998)'
_computing_data_reduction 'DENZO-SMN (Otwinowski & Minor, 1997)'
_computing_molecular_graphics
;
ORTEP-3 (Farrugia, 1997) and DIAMOND (Brandenburg, 1999)
;
_computing_publication_material
;
WinGX (Farrugia, 1999), PLATON (Spek, 2009) and publCIF
(Westrip, 2010)
;
_computing_structure_refinement 'SHELXL97 (Sheldrick, 2008)'
_computing_structure_solution 'SIR97 (Altomare <i>et al.</i>, 1999)'
_diffrn_ambient_temperature 293(2)
_diffrn_detector_area_resol_mean 0.055
_diffrn_measured_fraction_theta_full 0.941
_diffrn_measured_fraction_theta_max 0.941
_diffrn_measurement_device_type
;
Nonius KappaCCD area-detector
;
_diffrn_measurement_method '\f scans + \w scans'
_diffrn_radiation_monochromator graphite
_diffrn_radiation_type MoK\a
_diffrn_radiation_wavelength 0.71073
_diffrn_reflns_av_R_equivalents 0.0258
_diffrn_reflns_limit_h_max 9
_diffrn_reflns_limit_h_min -9
_diffrn_reflns_limit_k_max 10
_diffrn_reflns_limit_k_min -10
_diffrn_reflns_limit_l_max 34
_diffrn_reflns_limit_l_min -34
_diffrn_reflns_number 6316
_diffrn_reflns_theta_full 27.48
_diffrn_reflns_theta_max 27.48
_diffrn_reflns_theta_min 3.68
_exptl_absorpt_coefficient_mu 1.338
_exptl_absorpt_correction_T_max 0.7309
_exptl_absorpt_correction_T_min 0.5008
_exptl_absorpt_correction_type multi-scan
_exptl_absorpt_process_details '(SCALEPACK; Otwinowski & Minor, 1997)'
_exptl_crystal_colour blue
_exptl_crystal_density_diffrn 1.428
_exptl_crystal_density_method 'not measured'
_exptl_crystal_description prism
_exptl_crystal_F_000 740
_exptl_crystal_size_max 0.6
_exptl_crystal_size_mid 0.6
_exptl_crystal_size_min 0.25
_refine_diff_density_max 0.27
_refine_diff_density_min -0.48
_refine_ls_extinction_method none
_refine_ls_goodness_of_fit_ref 1.061
_refine_ls_hydrogen_treatment constr
_refine_ls_matrix_type full
_refine_ls_number_parameters 203
_refine_ls_number_reflns 3572
_refine_ls_number_restraints 0
_refine_ls_restrained_S_all 1.061
_refine_ls_R_factor_all 0.0411
_refine_ls_R_factor_gt 0.0371
_refine_ls_shift/su_max 0.001
_refine_ls_shift/su_mean 0
_refine_ls_structure_factor_coef Fsqd
_refine_ls_weighting_details 'calc w=1/[\s^2^(Fo^2^)+(0.0543P)^2^+0.6509P] where P=(Fo^2^+2Fc^2^)/3'
_refine_ls_weighting_scheme calc
_refine_ls_wR_factor_ref 0.1063
_reflns_number_gt 3238
_reflns_number_total 3572
_reflns_threshold_expression I>2\s(I)
_cod_data_source_file ku3061.cif
_cod_data_source_block I
_cod_original_sg_symbol_H-M 'P 21/n'
_cod_database_code 2018414
_cod_database_fobs_code 2018414

loop_
_symmetry_equiv_pos_as_xyz
'x, y, z'
'-x+1/2, y+1/2, -z+1/2'
'-x, -y, -z'
'x-1/2, -y-1/2, z-1/2'

loop_
_atom_site_type_symbol
_atom_site_label
_atom_site_fract_x
_atom_site_fract_y
_atom_site_fract_z
_atom_site_U_iso_or_equiv
_atom_site_adp_type
_atom_site_calc_flag
_atom_site_refinement_flags
_atom_site_occupancy
Cu Cu1 0.07784(3) 0.03893(3) 0.398789(9) 0.04405(12) Uani d . 1
N N1 0.2271(2) -0.0879(2) 0.33569(6) 0.0409(3) Uani d . 1
N N2 0.5020(3) 0.0000(3) 0.36643(10) 0.0702(6) Uani d . 1
H H2A 0.4516 0.061 0.3874 0.105 Uiso calc R 1
H H2B 0.6156 -0.0012 0.3662 0.105 Uiso calc R 1
O O1 0.22478(18) 0.23160(17) 0.40337(6) 0.0486(3) Uani d . 1
O O2 -0.10398(19) 0.1450(2) 0.35520(6) 0.0562(4) Uani d . 1
O O3 -0.09963(19) -0.1254(2) 0.40743(7) 0.0591(4) Uani d . 1
O O4 0.23590(19) -0.04686(18) 0.45306(6) 0.0475(3) Uani d . 1
C C1 0.3114(4) 0.5023(3) 0.39822(12) 0.0661(6) Uani d . 1
H H1A 0.3649 0.4906 0.432 0.099 Uiso calc R 1
H H1B 0.2527 0.6048 0.3951 0.099 Uiso calc R 1
H H1C 0.4013 0.4964 0.3744 0.099 Uiso calc R 1
C C2 0.1796(3) 0.3704(2) 0.38762(8) 0.0462(4) Uani d . 1
C C3 0.0169(3) 0.4067(3) 0.36155(11) 0.0620(6) Uani d . 1
H H3 -0.0066 0.5145 0.3541 0.074 Uiso calc R 1
C C4 -0.1107(3) 0.2957(3) 0.34605(9) 0.0550(5) Uani d . 1
C C5 -0.2744(4) 0.3510(5) 0.31499(13) 0.0878(10) Uani d . 1
H H5A -0.2748 0.3061 0.2815 0.132 Uiso calc R 1
H H5B -0.2746 0.4666 0.3129 0.132 Uiso calc R 1
H H5C -0.378 0.3156 0.3309 0.132 Uiso calc R 1
C C6 -0.2640(4) -0.3218(4) 0.44775(14) 0.0815(9) Uani d . 1
H H6A -0.365 -0.2609 0.4348 0.122 Uiso calc R 1
H H6B -0.2785 -0.3513 0.4823 0.122 Uiso calc R 1
H H6C -0.2533 -0.4175 0.4277 0.122 Uiso calc R 1
C C7 -0.0995(3) -0.2211(3) 0.44522(10) 0.0529(5) Uani d . 1
C C8 0.0367(3) -0.2384(3) 0.48251(9) 0.0546(5) Uani d . 1
H H8 0.0203 -0.3119 0.5084 0.065 Uiso calc R 1
C C9 0.1963(3) -0.1546(2) 0.48432(7) 0.0434(4) Uani d . 1
C C10 0.3358(4) -0.1924(3) 0.52566(9) 0.0631(6) Uani d . 1
H H10A 0.3883 -0.295 0.5191 0.095 Uiso calc R 1
H H10B 0.283 -0.1962 0.5576 0.095 Uiso calc R 1
H H10C 0.4254 -0.1104 0.5267 0.095 Uiso calc R 1
C C11 0.4032(3) -0.0939(2) 0.33389(7) 0.0439(4) Uani d . 1
C C12 0.4844(3) -0.1913(3) 0.29876(9) 0.0603(6) Uani d . 1
H H12 0.6072 -0.1954 0.2986 0.072 Uiso calc R 1
C C13 0.3816(4) -0.2794(4) 0.26515(11) 0.0743(8) Uani d . 1
H H13 0.4334 -0.3441 0.2415 0.089 Uiso calc R 1
C C14 0.1996(4) -0.2728(4) 0.26605(11) 0.0743(8) Uani d . 1
H H14 0.1267 -0.3316 0.243 0.089 Uiso calc R 1
C C15 0.1296(3) -0.1771(3) 0.30193(9) 0.0551(5) Uani d . 1
H H15 0.007 -0.1738 0.3029 0.066 Uiso calc R 1

loop_
_atom_site_aniso_label
_atom_site_aniso_U_11
_atom_site_aniso_U_22
_atom_site_aniso_U_33
_atom_site_aniso_U_12
_atom_site_aniso_U_13
_atom_site_aniso_U_23
Cu1 0.02998(15) 0.04331(17) 0.05809(19) -0.00603(8) -0.00254(10) 0.00696(10)
N1 0.0365(8) 0.0398(8) 0.0454(8) -0.0034(6) -0.0043(6) 0.0003(6)
N2 0.0333(9) 0.0991(16) 0.0780(14) -0.0080(10) 0.0028(9) -0.0352(13)
O1 0.0395(7) 0.0381(7) 0.0674(9) -0.0044(5) -0.0025(6) 0.0033(6)
O2 0.0366(7) 0.0603(9) 0.0703(10) -0.0022(6) -0.0064(6) 0.0069(8)
O3 0.0374(7) 0.0594(9) 0.0795(11) -0.0148(7) -0.0036(7) 0.0116(8)
O4 0.0397(7) 0.0507(8) 0.0515(8) -0.0086(6) -0.0012(6) 0.0076(6)
C1 0.0698(16) 0.0430(11) 0.0854(18) -0.0112(11) 0.0058(13) 0.0021(11)
C2 0.0475(10) 0.0410(10) 0.0510(10) -0.0014(8) 0.0099(8) 0.0025(8)
C3 0.0555(13) 0.0522(12) 0.0782(15) 0.0071(10) 0.0036(11) 0.0167(11)
C4 0.0420(11) 0.0651(14) 0.0581(12) 0.0092(9) 0.0054(9) 0.0160(10)
C5 0.0573(15) 0.104(2) 0.099(2) 0.0172(16) -0.0144(14) 0.0322(19)
C6 0.0515(14) 0.0708(17) 0.123(3) -0.0235(13) 0.0128(15) 0.0149(17)
C7 0.0416(10) 0.0420(10) 0.0769(14) -0.0074(8) 0.0163(10) -0.0006(10)
C8 0.0545(12) 0.0484(11) 0.0620(12) -0.0066(9) 0.0134(10) 0.0077(9)
C9 0.0490(10) 0.0397(9) 0.0424(9) 0.0008(8) 0.0091(8) -0.0036(7)
C10 0.0707(15) 0.0657(14) 0.0515(12) -0.0064(12) -0.0051(11) 0.0078(11)
C11 0.0409(10) 0.0451(10) 0.0455(9) -0.0025(8) 0.0018(7) 0.0016(8)
C12 0.0574(13) 0.0620(14) 0.0636(13) 0.0038(11) 0.0178(11) -0.0036(11)
C13 0.094(2) 0.0662(16) 0.0643(15) 0.0007(15) 0.0157(14) -0.0183(13)
C14 0.091(2) 0.0650(16) 0.0643(14) -0.0118(14) -0.0108(14) -0.0220(12)
C15 0.0516(12) 0.0530(12) 0.0582(12) -0.0069(9) -0.0133(9) -0.0025(10)

loop_
_atom_type_symbol
_atom_type_description
_atom_type_scat_dispersion_real
_atom_type_scat_dispersion_imag
_atom_type_scat_source
C C 0.0033 0.0016 'International Tables Vol C Tables 4.2.6.8 and 6.1.1.4'
H H 0 0 'International Tables Vol C Tables 4.2.6.8 and 6.1.1.4'
Cu Cu 0.3201 1.2651 'International Tables Vol C Tables 4.2.6.8 and 6.1.1.4'
N N 0.0061 0.0033 'International Tables Vol C Tables 4.2.6.8 and 6.1.1.4'
O O 0.0106 0.006 'International Tables Vol C Tables 4.2.6.8 and 6.1.1.4'

loop_
_geom_angle_atom_site_label_1
_geom_angle_atom_site_label_2
_geom_angle_atom_site_label_3
_geom_angle
_geom_angle_publ_flag
O3 Cu1 O4 92.98(6) y
O3 Cu1 O2 85.42(7) y
O4 Cu1 O2 168.65(7) y
O3 Cu1 O1 165.46(7) y
O4 Cu1 O1 86.24(6) y
O2 Cu1 O1 92.49(7) y
O3 Cu1 N1 98.10(7) y
O4 Cu1 N1 93.37(6) y
O2 Cu1 N1 97.98(7) y
O1 Cu1 N1 96.45(6) y
C11 N1 C15 117.42(19) ?
C11 N1 Cu1 125.14(13) ?
C15 N1 Cu1 116.98(15) ?
C11 N2 H2A 120 ?
C11 N2 H2B 120 ?
H2A N2 H2B 120 ?
C2 O1 Cu1 125.96(14) ?
C4 O2 Cu1 125.07(15) ?
C7 O3 Cu1 124.51(14) ?
C9 O4 Cu1 125.43(13) ?
C2 C1 H1A 109.5 ?
C2 C1 H1B 109.5 ?
H1A C1 H1B 109.5 ?
C2 C1 H1C 109.5 ?
H1A C1 H1C 109.5 ?
H1B C1 H1C 109.5 ?
O1 C2 C3 124.5(2) ?
O1 C2 C1 116.3(2) ?
C3 C2 C1 119.2(2) ?
C4 C3 C2 125.3(2) ?
C4 C3 H3 117.4 ?
C2 C3 H3 117.4 ?
O2 C4 C3 125.6(2) ?
O2 C4 C5 115.0(2) ?
C3 C4 C5 119.4(2) ?
C4 C5 H5A 109.5 ?
C4 C5 H5B 109.5 ?
H5A C5 H5B 109.5 ?
C4 C5 H5C 109.5 ?
H5A C5 H5C 109.5 ?
H5B C5 H5C 109.5 ?
C7 C6 H6A 109.5 ?
C7 C6 H6B 109.5 ?
H6A C6 H6B 109.5 ?
C7 C6 H6C 109.5 ?
H6A C6 H6C 109.5 ?
H6B C6 H6C 109.5 ?
O3 C7 C8 125.66(19) ?
O3 C7 C6 115.1(2) ?
C8 C7 C6 119.2(2) ?
C7 C8 C9 125.1(2) ?
C7 C8 H8 117.5 ?
C9 C8 H8 117.5 ?
O4 C9 C8 125.0(2) ?
O4 C9 C10 115.89(19) ?
C8 C9 C10 119.1(2) ?
C9 C10 H10A 109.5 ?
C9 C10 H10B 109.5 ?
H10A C10 H10B 109.5 ?
C9 C10 H10C 109.5 ?
H10A C10 H10C 109.5 ?
H10B C10 H10C 109.5 ?
N1 C11 N2 117.83(19) ?
N1 C11 C12 121.8(2) ?
N2 C11 C12 120.3(2) ?
C13 C12 C11 119.1(2) ?
C13 C12 H12 120.5 ?
C11 C12 H12 120.5 ?
C12 C13 C14 119.8(2) ?
C12 C13 H13 120.1 ?
C14 C13 H13 120.1 ?
C15 C14 C13 117.9(2) ?
C15 C14 H14 121 ?
C13 C14 H14 121 ?
N1 C15 C14 123.9(2) ?
N1 C15 H15 118 ?
C14 C15 H15 118 ?

loop_
_geom_bond_atom_site_label_1
_geom_bond_atom_site_label_2
_geom_bond_distance
_geom_bond_publ_flag
Cu1 O3 1.9382(15) yes
Cu1 O4 1.9385(15) y
Cu1 O2 1.9433(15) y
Cu1 O1 1.9460(14) y
Cu1 N1 2.3287(17) y
N1 C11 1.337(3) ?
N1 C15 1.341(3) ?
N2 C11 1.348(3) ?
N2 H2A 0.86 ?
N2 H2B 0.86 ?
O1 C2 1.263(2) ?
O2 C4 1.273(3) ?
O3 C7 1.275(3) ?
O4 C9 1.267(2) ?
C1 C2 1.494(3) ?
C1 H1A 0.96 ?
C1 H1B 0.96 ?
C1 H1C 0.96 ?
C2 C3 1.401(3) ?
C3 C4 1.376(4) ?
C3 H3 0.93 ?
C4 C5 1.510(3) ?
C5 H5A 0.96 ?
C5 H5B 0.96 ?
C5 H5C 0.96 ?
C6 C7 1.505(3) ?
C6 H6A 0.96 ?
C6 H6B 0.96 ?
C6 H6C 0.96 ?
C7 C8 1.383(3) ?
C8 C9 1.392(3) ?
C8 H8 0.93 ?
C9 C10 1.499(3) ?
C10 H10A 0.96 ?
C10 H10B 0.96 ?
C10 H10C 0.96 ?
C11 C12 1.404(3) ?
C12 C13 1.354(4) ?
C12 H12 0.93 ?
C13 C14 1.380(4) ?
C13 H13 0.93 ?
C14 C15 1.371(4) ?
C14 H14 0.93 ?
C15 H15 0.93 ?

loop_
_geom_hbond_atom_site_label_D
_geom_hbond_atom_site_label_H
_geom_hbond_atom_site_label_A
_geom_hbond_site_symmetry_A
_geom_hbond_distance_DH
_geom_hbond_distance_HA
_geom_hbond_distance_DA
_geom_hbond_angle_DHA
N2 H2A O1 . 0.86 2.29 3.054(3) 148.9
N2 H2B O2 1_655 0.86 2.48 3.248(3) 149.3
N2 H2B O3 1_655 0.86 2.56 3.301(3) 144.4

loop_
_geom_torsion_atom_site_label_1
_geom_torsion_atom_site_label_2
_geom_torsion_atom_site_label_3
_geom_torsion_atom_site_label_4
_geom_torsion
O3 Cu1 N1 C11 -137.55(16)
O4 Cu1 N1 C11 -44.05(16)
O2 Cu1 N1 C11 135.98(16)
O1 Cu1 N1 C11 42.55(16)
O3 Cu1 N1 C15 34.41(16)
O4 Cu1 N1 C15 127.91(16)
O2 Cu1 N1 C15 -52.06(16)
O1 Cu1 N1 C15 -145.50(16)
O3 Cu1 O1 C2 -72.0(3)
O4 Cu1 O1 C2 -159.40(18)
O2 Cu1 O1 C2 9.31(18)
N1 Cu1 O1 C2 107.63(17)
O3 Cu1 O2 C4 155.0(2)
O4 Cu1 O2 C4 72.7(4)
O1 Cu1 O2 C4 -10.57(19)
N1 Cu1 O2 C4 -107.44(19)
O4 Cu1 O3 C7 12.22(19)
O2 Cu1 O3 C7 -156.52(19)
O1 Cu1 O3 C7 -74.3(3)
N1 Cu1 O3 C7 106.05(18)
O3 Cu1 O4 C9 -10.53(17)
O2 Cu1 O4 C9 71.0(4)
O1 Cu1 O4 C9 154.92(17)
N1 Cu1 O4 C9 -108.83(16)
Cu1 O1 C2 C3 -3.5(3)
Cu1 O1 C2 C1 176.35(16)
O1 C2 C3 C4 -5.2(4)
C1 C2 C3 C4 175.0(3)
Cu1 O2 C4 C3 6.3(4)
Cu1 O2 C4 C5 -174.41(19)
C2 C3 C4 O2 3.6(4)
C2 C3 C4 C5 -175.7(3)
Cu1 O3 C7 C8 -9.0(3)
Cu1 O3 C7 C6 171.34(19)
O3 C7 C8 C9 -0.6(4)
C6 C7 C8 C9 179.1(2)
Cu1 O4 C9 C8 5.3(3)
Cu1 O4 C9 C10 -175.27(16)
C7 C8 C9 O4 2.6(4)
C7 C8 C9 C10 -176.8(2)
C15 N1 C11 N2 177.6(2)
Cu1 N1 C11 N2 -10.5(3)
C15 N1 C11 C12 -1.1(3)
Cu1 N1 C11 C12 170.87(16)
N1 C11 C12 C13 1.3(4)
N2 C11 C12 C13 -177.3(3)
C11 C12 C13 C14 -0.3(4)
C12 C13 C14 C15 -0.7(5)
C11 N1 C15 C14 -0.1(4)
Cu1 N1 C15 C14 -172.7(2)
C13 C14 C15 N1 0.9(4)
